data_7221714
loop_
_publ_author_name
'Rao, Maddali L. N.'
'Dasgupta, Priyabrata'

_publ_section_title
;
 A concise route to functionalized benzofurans directly from
 gem-dibromoalkenes and phenols
;
_journal_issue 80
_journal_name_full 'RSC Adv.'
_journal_page_first 65462
_journal_paper_doi 10.1039/C5RA13213D
_journal_volume 5
_journal_year 2015
_chemical_formula_sum 'C24 H18 O2'
_chemical_formula_weight 338.38
_chemical_name_systematic
; 
 ? 
;
_space_group_IT_number 9
_symmetry_cell_setting monoclinic
_symmetry_space_group_name_Hall 'C -2yc'
_symmetry_space_group_name_H-M 'C 1 c 1'
_atom_sites_solution_hydrogens geom
_atom_sites_solution_primary direct
_atom_sites_solution_secondary difmap
_audit_creation_method SHELXL-97
_audit_update_record
;
2015-06-11 deposited with the CCDC.
2015-07-24 downloaded from the CCDC.
;
_cell_angle_alpha 90.00
_cell_angle_beta 98.302(4)
_cell_angle_gamma 90.00
_cell_formula_units_Z 4
_cell_length_a 18.012(2)
_cell_length_b 6.5373(8)
_cell_length_c 14.3077(19)
_cell_measurement_reflns_used 1646
_cell_measurement_temperature 273(2)
_cell_measurement_theta_max 24.24
_cell_measurement_theta_min 2.29
_cell_volume 1667.1(4)
_computing_cell_refinement 'Bruker SAINT'
_computing_data_collection 'Bruker APEX2'
_computing_data_reduction 'Bruker SAINT'
_computing_molecular_graphics 'Bruker SHELXTL'
_computing_publication_material 'Bruker SHELXTL'
_computing_structure_refinement 'SHELXL-97 (Sheldrick, 1997)'
_computing_structure_solution 'SHELXS-97 (Sheldrick, 1990)'
_diffrn_ambient_temperature 273(2)
_diffrn_measured_fraction_theta_full 1.000
_diffrn_measured_fraction_theta_max 1.000
_diffrn_measurement_device_type 'Bruker APEX-II CCD'
_diffrn_measurement_method '\f and \w scans'
_diffrn_radiation_monochromator graphite
_diffrn_radiation_source 'fine-focus sealed tube'
_diffrn_radiation_type MoK\a
_diffrn_radiation_wavelength 0.71073
_diffrn_reflns_av_R_equivalents 0.0642
_diffrn_reflns_av_sigmaI/netI 0.1087
_diffrn_reflns_limit_h_max 22
_diffrn_reflns_limit_h_min -21
_diffrn_reflns_limit_k_max 8
_diffrn_reflns_limit_k_min -8
_diffrn_reflns_limit_l_max 17
_diffrn_reflns_limit_l_min -17
_diffrn_reflns_number 6737
_diffrn_reflns_theta_full 26.00
_diffrn_reflns_theta_max 26.00
_diffrn_reflns_theta_min 2.29
_exptl_absorpt_coefficient_mu 0.085
_exptl_absorpt_correction_type none
_exptl_crystal_colour Colorless
_exptl_crystal_density_diffrn 1.348
_exptl_crystal_density_method 'not measured'
_exptl_crystal_description Needle
_exptl_crystal_F_000 712
_exptl_crystal_recrystallization_method 'Re-crystallisation from solvent: '
_exptl_crystal_size_max 0.15
_exptl_crystal_size_mid 0.14
_exptl_crystal_size_min 0.11
_refine_diff_density_max 0.827
_refine_diff_density_min -0.796
_refine_diff_density_rms 0.134
_refine_ls_abs_structure_details 'Flack H D (1983), Acta Cryst. A39, 876-881'
_refine_ls_abs_structure_Flack 5(6)
_refine_ls_extinction_method none
_refine_ls_goodness_of_fit_ref 1.065
_refine_ls_hydrogen_treatment constr
_refine_ls_matrix_type full
_refine_ls_number_parameters 225
_refine_ls_number_reflns 3191
_refine_ls_number_restraints 2
_refine_ls_restrained_S_all 1.065
_refine_ls_R_factor_all 0.1541
_refine_ls_R_factor_gt 0.0978
_refine_ls_shift/su_max 0.002
_refine_ls_shift/su_mean 0.000
_refine_ls_structure_factor_coef Fsqd
_refine_ls_weighting_details 'calc w=1/[\s^2^(Fo^2^)+(0.1688P)^2^+6.5699P] where P=(Fo^2^+2Fc^2^)/3'
_refine_ls_weighting_scheme calc
_refine_ls_wR_factor_gt 0.2589
_refine_ls_wR_factor_ref 0.3025
_reflns_number_gt 2112
_reflns_number_total 3191
_reflns_threshold_expression >2sigma(I)
_cod_data_source_file c5ra13213d2.cif
_cod_data_source_block 7juna_0m
_cod_depositor_comments
;
The following automatic conversions were performed:

'_symmetry_cell_setting' value 'Monoclinic' changed to 'monoclinic'
according to
/usr/data/users/saulius/crontab/automatic-downloads/rss-feeds/RSC/lib/dictionaries/cif_core.dic
dictionary named 'cif_core.dic' version 2.4.2 from 2011-04-26.

Automatic conversion script
Id: cif_fix_values 3271 2015-04-21 07:52:19Z andrius 

2018-02-22
Z value and formula fixed to values more according to usual
chemical conventions.                 miguel
;
_cod_original_formula_sum 'C48 H36 O4'
_cod_original_formula_weight 676.77
_cod_original_formula_units_Z 2
_cod_original_sg_symbol_H-M Cc
_cod_database_code 7221714

loop_
_symmetry_equiv_pos_as_xyz
'x, y, z'
'x, -y, z+1/2'
'x+1/2, y+1/2, z'
'x+1/2, -y+1/2, z+1/2'

loop_
_atom_site_label
_atom_site_type_symbol
_atom_site_fract_x
_atom_site_fract_y
_atom_site_fract_z
_atom_site_U_iso_or_equiv
_atom_site_adp_type
_atom_site_occupancy
_atom_site_symmetry_multiplicity
_atom_site_calc_flag
_atom_site_refinement_flags
C1 C 0.5133(4) 0.7859(11) 0.7710(5) 0.0208(15) Uani 1 1 d .
C2 C 0.4936(3) 0.5792(9) 0.7496(4) 0.0067(7) Uani 1 1 d .
H2 H 0.4611 0.4993 0.7791 0.008 Uiso 1 1 calc R
C3 C 0.5308(3) 0.5192(9) 0.6781(4) 0.0067(7) Uani 1 1 d .
C4 C 0.5250(4) 0.3330(11) 0.6339(6) 0.0297(18) Uani 1 1 d .
H4 H 0.4953 0.2302 0.6539 0.036 Uiso 1 1 calc R
C5 C 0.5637(4) 0.3004(10) 0.5599(5) 0.0236(16) Uani 1 1 d .
H5 H 0.5619 0.1736 0.5303 0.028 Uiso 1 1 calc R
C6 C 0.6058(4) 0.4585(12) 0.5293(6) 0.0304(19) Uani 1 1 d .
C7 C 0.6665(4) 0.6879(11) 0.4493(5) 0.0257(17) Uani 1 1 d .
C8 C 0.6499(3) 0.7853(9) 0.5290(4) 0.0067(7) Uani 1 1 d .
H8 H 0.6613 0.9195 0.5472 0.008 Uiso 1 1 calc R
C9 C 0.6127(4) 0.6432(11) 0.5764(5) 0.0258(18) Uani 1 1 d .
C10 C 0.5761(4) 0.6814(10) 0.6544(5) 0.0235(16) Uani 1 1 d .
C11 C 0.4767(4) 0.8802(11) 0.8422(5) 0.0233(16) Uani 1 1 d .
C12 C 0.4949(4) 1.0819(11) 0.8691(5) 0.0229(16) Uani 1 1 d .
H12 H 0.5311 1.1517 0.8414 0.027 Uiso 1 1 calc R
C13 C 0.4596(4) 1.1782(12) 0.9362(5) 0.0282(18) Uani 1 1 d .
H13 H 0.4712 1.3139 0.9515 0.034 Uiso 1 1 calc R
C14 C 0.4071(4) 1.0768(12) 0.9814(5) 0.0279(18) Uani 1 1 d .
C15 C 0.3873(4) 0.8749(12) 0.9535(5) 0.0288(19) Uani 1 1 d .
H15 H 0.3516 0.8046 0.9819 0.035 Uiso 1 1 calc R
C16 C 0.4213(4) 0.7813(12) 0.8834(5) 0.0271(18) Uani 1 1 d .
H16 H 0.4067 0.6499 0.8637 0.033 Uiso 1 1 calc R
C17 C 0.3708(5) 1.1770(13) 1.0583(6) 0.035(2) Uani 1 1 d .
H17A H 0.3196 1.1332 1.0536 0.053 Uiso 1 1 calc R
H17B H 0.3725 1.3230 1.0513 0.053 Uiso 1 1 calc R
H17C H 0.3974 1.1387 1.1188 0.053 Uiso 1 1 calc R
C18 C 0.7024(4) 0.8120(13) 0.3862(5) 0.0286(18) Uani 1 1 d .
C19 C 0.7115(4) 0.7412(11) 0.2956(5) 0.0254(17) Uani 1 1 d .
H19 H 0.6943 0.6115 0.2765 0.030 Uiso 1 1 calc R
C20 C 0.7460(4) 0.8631(12) 0.2337(6) 0.0293(18) Uani 1 1 d .
H20 H 0.7507 0.8130 0.1740 0.035 Uiso 1 1 calc R
C21 C 0.7730(4) 1.0546(13) 0.2590(5) 0.030(2) Uani 1 1 d .
C22 C 0.7621(4) 1.1292(11) 0.3479(5) 0.0282(17) Uani 1 1 d .
H22 H 0.7780 1.2605 0.3661 0.034 Uiso 1 1 calc R
C23 C 0.7272(4) 1.0072(11) 0.4097(6) 0.0287(18) Uani 1 1 d .
H23 H 0.7207 1.0599 0.4683 0.034 Uiso 1 1 calc R
C24 C 0.8097(5) 1.1867(14) 0.1932(6) 0.038(2) Uani 1 1 d .
H24A H 0.7909 1.1511 0.1291 0.057 Uiso 1 1 calc R
H24B H 0.8630 1.1657 0.2045 0.057 Uiso 1 1 calc R
H24C H 0.7988 1.3277 0.2039 0.057 Uiso 1 1 calc R
O1 O 0.5649(4) 0.8460(11) 0.7155(5) 0.062(2) Uani 1 1 d .
O2 O 0.6422(4) 0.4857(13) 0.4446(5) 0.070(2) Uani 1 1 d .

loop_
_atom_site_aniso_label
_atom_site_aniso_U_11
_atom_site_aniso_U_22
_atom_site_aniso_U_33
_atom_site_aniso_U_23
_atom_site_aniso_U_13
_atom_site_aniso_U_12
C1 0.022(4) 0.015(3) 0.024(4) 0.000(3) 0.000(3) -0.011(3)
C2 0.0077(15) 0.0040(16) 0.0080(15) -0.0006(13) 0.0000(12) -0.0039(13)
C3 0.0077(15) 0.0040(16) 0.0080(15) -0.0006(13) 0.0000(12) -0.0039(13)
C4 0.031(4) 0.017(4) 0.039(5) -0.002(3) 0.000(4) -0.002(3)
C5 0.027(4) 0.011(3) 0.032(4) -0.002(3) 0.000(3) -0.001(3)
C6 0.022(4) 0.029(4) 0.040(5) 0.008(4) 0.005(4) 0.000(3)
C7 0.027(4) 0.024(4) 0.023(4) 0.003(3) -0.004(3) -0.003(3)
C8 0.0077(15) 0.0040(16) 0.0080(15) -0.0006(13) 0.0000(12) -0.0039(13)
C9 0.030(4) 0.018(4) 0.030(4) -0.005(3) 0.005(3) 0.006(3)
C10 0.031(4) 0.019(4) 0.019(4) 0.001(3) -0.004(3) 0.006(3)
C11 0.025(4) 0.021(4) 0.023(4) 0.007(3) 0.001(3) -0.001(3)
C12 0.022(4) 0.026(4) 0.019(4) 0.003(3) -0.001(3) 0.004(3)
C13 0.030(4) 0.022(4) 0.030(4) 0.010(3) -0.007(3) 0.003(3)
C14 0.015(4) 0.035(5) 0.034(5) -0.001(4) 0.006(3) -0.006(3)
C15 0.020(4) 0.036(5) 0.029(5) 0.002(3) 0.000(3) 0.007(3)
C16 0.028(4) 0.024(4) 0.029(4) -0.005(3) 0.000(3) -0.008(3)
C17 0.031(4) 0.039(5) 0.037(5) 0.000(4) 0.005(4) 0.000(4)
C18 0.018(4) 0.036(5) 0.033(4) 0.004(4) 0.008(3) 0.003(3)
C19 0.028(4) 0.013(3) 0.036(4) -0.014(3) 0.006(3) 0.002(3)
C20 0.026(4) 0.036(5) 0.026(4) -0.004(4) 0.004(3) 0.000(4)
C21 0.022(4) 0.038(5) 0.034(5) 0.012(4) 0.012(4) 0.009(4)
C22 0.023(4) 0.022(4) 0.038(4) -0.005(4) 0.000(3) -0.003(3)
C23 0.026(4) 0.021(4) 0.038(5) -0.012(3) 0.003(3) 0.009(3)
C24 0.029(4) 0.045(5) 0.042(5) 0.000(4) 0.010(4) -0.005(4)
O1 0.076(5) 0.052(4) 0.055(4) -0.005(4) -0.004(4) -0.001(4)
O2 0.054(4) 0.078(6) 0.076(6) 0.001(4) -0.001(4) 0.000(4)

loop_
_atom_type_symbol
_atom_type_description
_atom_type_scat_dispersion_real
_atom_type_scat_dispersion_imag
_atom_type_scat_source
C C 0.0033 0.0016 'International Tables Vol C Tables 4.2.6.8 and 6.1.1.4'
H H 0.0000 0.0000 'International Tables Vol C Tables 4.2.6.8 and 6.1.1.4'
O O 0.0106 0.0060 'International Tables Vol C Tables 4.2.6.8 and 6.1.1.4'

loop_
_geom_angle_atom_site_label_1
_geom_angle_atom_site_label_2
_geom_angle_atom_site_label_3
_geom_angle
O1 C1 C2 108.6(6)
O1 C1 C11 135.5(6)
C2 C1 C11 116.0(6)
C3 C2 C1 107.6(5)
C2 C3 C4 126.3(6)
C2 C3 C10 109.3(5)
C4 C3 C10 124.4(6)
C5 C4 C3 119.0(7)
C4 C5 C6 119.4(7)
C9 C6 C5 120.8(7)
C9 C6 O2 106.1(7)
C5 C6 O2 132.8(8)
C8 C7 O2 112.0(7)
C8 C7 C18 115.6(6)
O2 C7 C18 132.4(7)
C7 C8 C9 106.0(6)
C8 C9 C6 111.4(7)
C8 C9 C10 126.2(7)
C6 C9 C10 121.8(7)
C9 C10 C3 114.5(6)
C9 C10 O1 138.8(7)
C3 C10 O1 106.4(6)
C16 C11 C12 118.4(7)
C16 C11 C1 122.3(6)
C12 C11 C1 119.2(6)
C13 C12 C11 120.6(7)
C12 C13 C14 121.3(7)
C13 C14 C15 118.5(7)
C13 C14 C17 121.9(7)
C15 C14 C17 119.6(7)
C16 C15 C14 119.7(7)
C11 C16 C15 121.3(7)
C23 C18 C19 116.9(7)
C23 C18 C7 122.0(7)
C19 C18 C7 121.1(7)
C20 C19 C18 121.1(7)
C21 C20 C19 121.6(7)
C20 C21 C22 117.8(7)
C20 C21 C24 122.1(8)
C22 C21 C24 120.1(8)
C21 C22 C23 120.5(7)
C18 C23 C22 122.1(7)
C1 O1 C10 108.1(6)
C7 O2 C6 104.5(7)

loop_
_geom_bond_atom_site_label_1
_geom_bond_atom_site_label_2
_geom_bond_distance
C1 O1 1.365(11)
C1 C2 1.420(9)
C1 C11 1.430(10)
C2 C3 1.359(8)
C3 C4 1.369(9)
C3 C10 1.410(9)
C4 C5 1.364(11)
C5 C6 1.389(10)
C6 C9 1.380(11)
C6 O2 1.470(11)
C7 C8 1.376(10)
C7 O2 1.392(11)
C7 C18 1.435(10)
C8 C9 1.380(10)
C9 C10 1.397(10)
C10 O1 1.419(10)
C11 C16 1.390(9)
C11 C12 1.399(10)
C12 C13 1.378(11)
C13 C14 1.389(10)
C14 C15 1.410(11)
C14 C17 1.508(11)
C15 C16 1.391(10)
C18 C23 1.378(11)
C18 C19 1.407(10)
C19 C20 1.402(11)
C20 C21 1.372(11)
C21 C22 1.402(11)
C21 C24 1.500(11)
C22 C23 1.404(11)
